data_7203946
loop_
_publ_author_name
'Le Moustarder, S.'
'Hudhomme, P.'
'Durand, C.'
'Mercier, N.'
'Azcondo, M. T.'
'Delhaes, P.'
'Riou, A.'
'Gorgues, A.'

_publ_section_title
;
 First radical cation salts from the symmetrical outer
 S&#x2010;position isomer of BEDT-TTF
;
_journal_issue 3
_journal_name_full 'Journal of Materials Chemistry'
_journal_page_first 617
_journal_paper_doi 10.1039/a908843a
_journal_volume 10
_journal_year 2000
_chemical_formula_moiety C15H12O4S12Cl
_chemical_formula_sum 'C15 H12 Cl O4 S12'
_chemical_formula_weight 676.48
_space_group_IT_number 14
_symmetry_cell_setting monoclinic
_symmetry_space_group_name_Hall '-P 2yn'
_symmetry_space_group_name_H-M 'P 1 21/n 1'
_cell_angle_alpha 90
_cell_angle_beta 93.77(2)
_cell_angle_gamma 90
_cell_formula_units_Z 4
_cell_length_a 11.953(4)
_cell_length_b 14.701(2)
_cell_length_c 13.917(4)
_cell_measurement_reflns_used 25
_cell_measurement_temperature 294
_cell_volume 2440.2(11)
_computing_cell_refinement CAD4_(Enraf-Nonius,_1994)
_computing_data_collection CAD4_(Enraf-Nonius,_1994)
_computing_data_reduction process_MolEN_(Fair,_1990)
_computing_publication_material BTABLE_PTABLE_CIF_IN_MolEN_(Fair,_1990)
_computing_structure_refinement LSFM_MolEN_(Fair,_1990)
_computing_structure_solution Direct_methods_(SIR,_Burla_et_al.,_1989)
_diffrn_ambient_temperature 294
_diffrn_measurement_device Enraf_Nonius_CAD4
_diffrn_measurement_method \q/2\q
_diffrn_radiation_monochromator graphite
_diffrn_radiation_source xray_tube
_diffrn_radiation_type Mo-K\a
_diffrn_radiation_wavelength 0.71073
_diffrn_reflns_av_R_equivalents 0
_diffrn_reflns_av_sigmaI/netI 0.333
_diffrn_reflns_limit_h_max 15
_diffrn_reflns_limit_h_min 0
_diffrn_reflns_limit_k_max 18
_diffrn_reflns_limit_k_min 0
_diffrn_reflns_limit_l_max 17
_diffrn_reflns_limit_l_min -17
_diffrn_reflns_number 5719
_diffrn_reflns_theta_max 26.98
_diffrn_reflns_theta_min 2.5
_diffrn_standards_decay_% 0
_diffrn_standards_interval_count -
_diffrn_standards_interval_time 120
_diffrn_standards_number 3
_exptl_absorpt_coefficient_mu 1.182
_exptl_absorpt_correction_T_max 1.0000
_exptl_absorpt_correction_T_min 0.5334
_exptl_absorpt_correction_type refined_empirical_(Walker_&_Stuart,_1983)
_exptl_crystal_colour black
_exptl_crystal_density_diffrn 1.86
_exptl_crystal_density_meas ?
_exptl_crystal_density_method none
_exptl_crystal_description prism
_exptl_crystal_F_000 1372
_exptl_crystal_size_max 1.60
_exptl_crystal_size_mid 1.08
_exptl_crystal_size_min 0.71
_refine_diff_density_max 0.860
_refine_diff_density_min -1.459
_refine_ls_abs_structure_details ?
_refine_ls_extinction_method none
_refine_ls_goodness_of_fit_all 2.229
_refine_ls_goodness_of_fit_obs 2.122
_refine_ls_hydrogen_treatment included_not_refined
_refine_ls_matrix_type full
_refine_ls_number_constraints 0
_refine_ls_number_parameters 307
_refine_ls_number_reflns 3910
_refine_ls_number_restraints 32
_refine_ls_R_factor_all 0.067
_refine_ls_R_factor_obs 0.051
_refine_ls_shift/esd_max 0.026
_refine_ls_shift/esd_mean 0.001
_refine_ls_structure_factor_coef F
_refine_ls_weighting_details 'w = 4Fo^2^/(\s^2^(Fo^2^) + 0.0036 Fo^4^)'
_refine_ls_weighting_scheme calc
_refine_ls_wR_factor_all 0.086
_refine_ls_wR_factor_obs 0.080
_reflns_number_observed 3910
_reflns_number_total 5209
_reflns_observed_criterion >3.0\s(I)
_cod_data_source_file a908843a.txt
_cod_data_source_block (D1)3.(ClO4)2
_cod_depositor_comments
;
The following automatic conversions were performed:

'_atom_site_thermal_displace_type' tag value 'Uij' was replaced with
'Uani' value 34 times.

Automatic conversion script
Id: cif_fix_values 1646 2011-03-28 12:23:43Z adriana 

The following automatic conversions were performed:

'_exptl_crystal_density_meas' value '-' was changed to '?' - the
value is perceived as not measured.

Automatic conversion script
Id: cif_fix_values 3008 2015-01-20 13:52:24Z robertas 

The following automatic conversions were performed:

'_refine_ls_weighting_scheme' value '4Fo^2^/(\s^2^(Fo^2^) + 0.0036
Fo^4^)' was changed to 'calc'. New tag '_refine_ls_weighting_details'
was created. The value of the new tag was set to 'w =
4Fo^2^/(\s^2^(Fo^2^) + 0.0036 Fo^4^)'.

Automatic conversion script
Id: cif_fix_values 3143 2015-03-26 13:38:13Z robertas 
;
_cod_original_cell_volume 2440(1)
_cod_original_sg_symbol_Hall
;
;
_cod_original_formula_sum C15H12O4S12Cl
_cod_database_code 7203946

loop_
_symmetry_equiv_pos_as_xyz
x,y,z
1/2-x,1/2+y,1/2-z
-x,-y,-z
1/2+x,1/2-y,1/2+z

loop_
_atom_site_aniso_label
_atom_site_aniso_U_11
_atom_site_aniso_U_22
_atom_site_aniso_U_33
_atom_site_aniso_U_12
_atom_site_aniso_U_13
_atom_site_aniso_U_23
_atom_site_aniso_type_symbol
CL 0.0435(6) 0.0461(5) 0.0491(5) 0.0043(5) -0.0016(5) -0.0035(4) Cl
S1A 0.0544(9) 0.0595(9) 0.0456(7) -0.0011(8) 0.0161(7) 0.0133(7) S
S1B 0.096(5) 0.105(4) 0.091(4) 0.001(4) -0.008(4) 0.053(3) S
S2A 0.059(1) 0.0444(7) 0.0528(8) 0.0105(7) 0.0053(8) 0.0129(6) S
S2B 0.082(4) 0.069(3) 0.089(4) -0.019(3) 0.023(3) 0.018(3) S
S3 0.0410(6) 0.0461(5) 0.0361(5) 0.0013(5) -0.0015(4) -0.0015(4) S
S4 0.0483(6) 0.0419(5) 0.0351(5) -0.0018(5) 0.0016(5) -0.0011(4) S
S5 0.0469(6) 0.0446(5) 0.0370(5) -0.0018(5) 0.0006(5) -0.0035(4) S
S6 0.0533(7) 0.0389(5) 0.0378(5) -0.0043(5) 0.0022(5) -0.0025(4) S
S7 0.0542(7) 0.0454(6) 0.0549(6) -0.0019(5) 0.0054(6) 0.0067(5) S
S8 0.0377(6) 0.0631(7) 0.0502(6) -0.0035(5) 0.0078(5) 0.0019(5) S
S9 0.0499(7) 0.0650(8) 0.0628(7) 0.0020(6) 0.0095(6) 0.0105(6) S
S10 0.0484(7) 0.0816(9) 0.0605(7) -0.0000(7) 0.0178(6) -0.0057(7) S
S11 0.0347(5) 0.0338(5) 0.0545(6) -0.0002(4) -0.0030(5) -0.0075(4) S
S12 0.0509(7) 0.0372(5) 0.0488(5) -0.0032(5) -0.0076(5) -0.0056(4) S
O1 0.174(4) 0.095(3) 0.101(3) -0.022(3) 0.075(3) -0.029(2) O
O2 0.046(3) 0.256(5) 0.250(5) -0.012(4) -0.015(3) -0.156(4) O
O3 0.146(4) 0.055(2) 0.102(3) 0.003(3) 0.026(3) -0.023(2) O
O4 0.209(5) 0.090(3) 0.136(4) 0.024(4) -0.052(4) 0.042(3) O
C1 0.042(3) 0.062(3) 0.039(2) -0.005(2) -0.004(2) 0.011(2) C
C2 0.065(3) 0.049(2) 0.051(2) -0.004(2) 0.008(2) 0.010(2) C
C3 0.027(2) 0.050(2) 0.040(2) 0.004(2) 0.004(2) 0.007(2) C
C4 0.029(2) 0.046(2) 0.036(2) -0.000(2) 0.002(2) 0.005(2) C
C5 0.029(2) 0.042(2) 0.038(2) 0.003(2) 0.003(2) -0.000(2) C
C6 0.034(2) 0.036(2) 0.038(2) 0.006(2) -0.003(2) 0.001(2) C
C7 0.030(2) 0.042(2) 0.039(2) 0.005(2) 0.001(2) -0.000(2) C
C8 0.032(2) 0.041(2) 0.045(2) 0.004(2) 0.001(2) 0.005(2) C
C9 0.040(2) 0.046(2) 0.045(2) 0.001(2) 0.003(2) 0.000(2) C
C10 0.051(3) 0.052(2) 0.041(2) -0.009(2) 0.001(2) -0.000(2) C
C11 0.034(2) 0.050(2) 0.066(3) -0.001(2) 0.008(2) 0.004(2) C
C12 0.047(3) 0.055(3) 0.053(2) -0.005(2) 0.008(2) -0.006(2) C
C13 0.023(2) 0.040(2) 0.056(2) 0.004(2) 0.002(2) -0.003(2) C
C14 0.028(2) 0.049(2) 0.054(2) 0.001(2) 0.000(2) -0.002(2) C
C15 0.031(2) 0.036(2) 0.055(2) 0.004(2) -0.009(2) -0.003(2) C

loop_
_atom_site_label
_atom_site_fract_x
_atom_site_fract_y
_atom_site_fract_z
_atom_site_U_iso_or_equiv
_atom_site_occupancy
_atom_site_thermal_displace_type
_atom_site_type_symbol
CL 0.2243(1) -0.36647(7) 0.97506(8) 0.0462(5) 1.000 Uani Cl
S1A 0.3533(1) 0.8504(1) 0.2206(1) 0.0528(8) 0.750 Uani S
S1B 0.2607(7) 0.8637(5) 0.2289(5) 0.097(4) 0.250 Uani S
S2A 0.2967(1) 0.9363(1) 0.3226(1) 0.0517(8) 0.750 Uani S
S2B 0.3984(6) 0.8961(4) 0.3144(5) 0.080(4) 0.250 Uani S
S3 0.23858(9) 0.60774(8) 0.36570(7) 0.0409(5) 1.000 Uani S
S4 0.3081(1) 0.71536(7) 0.53513(7) 0.0414(5) 1.000 Uani S
S5 0.1558(1) 0.44721(8) 0.50689(7) 0.0426(5) 1.000 Uani S
S6 0.2049(1) 0.56478(7) 0.67416(7) 0.0428(5) 1.000 Uani S
S7 0.0741(1) 0.25774(8) 0.72956(9) 0.0513(6) 1.000 Uani S
S8 0.0073(1) 0.35679(9) 0.81239(8) 0.0492(6) 1.000 Uani S
S9 0.5364(1) 0.7138(1) 0.14001(9) 0.0589(7) 1.000 Uani S
S10 0.5893(1) 0.5905(1) 0.0904(1) 0.0621(7) 1.000 Uani S
S11 0.56191(9) 0.62544(7) 0.43888(8) 0.0400(5) 1.000 Uani S
S12 0.4810(1) 0.45719(7) 0.34970(8) 0.0452(6) 1.000 Uani S
O1 0.2769(4) -0.3783(3) 0.8865(3) 0.119(3) 1.000 Uani O
O2 0.1130(4) -0.3895(5) 0.9557(5) 0.143(4) 1.000 Uani O
O3 0.2377(5) -0.2750(3) 1.0100(3) 0.093(3) 1.000 Uani O
O4 0.2697(6) -0.4209(4) 1.0469(4) 0.137(4) 1.000 Uani O
C1 0.2648(4) 0.7511(3) 0.2410(3) 0.047(2) 1.000 Uani C
C2 0.3436(4) 0.8701(3) 0.4298(3) 0.054(3) 1.000 Uani C
C3 0.2729(3) 0.7214(3) 0.3448(3) 0.037(2) 1.000 Uani C
C4 0.3055(3) 0.7728(3) 0.4248(3) 0.036(2) 1.000 Uani C
C5 0.2478(3) 0.6159(3) 0.4916(3) 0.036(2) 1.000 Uani C
C6 0.2066(3) 0.5504(3) 0.5500(3) 0.036(2) 1.000 Uani C
C7 0.1144(3) 0.4068(3) 0.6189(3) 0.037(2) 1.000 Uani C
C8 0.1358(3) 0.4606(3) 0.6938(3) 0.039(2) 1.000 Uani C
C9 0.0609(4) 0.3153(3) 0.6144(3) 0.044(2) 1.000 Uani C
C10 0.1118(4) 0.4450(3) 0.7980(3) 0.048(2) 1.000 Uani C
C11 0.5985(4) 0.7048(3) 0.2650(3) 0.049(3) 1.000 Uani C
C12 0.5131(4) 0.5167(3) 0.1653(3) 0.051(2) 1.000 Uani C
C13 0.5594(3) 0.6199(3) 0.3129(3) 0.037(2) 1.000 Uani C
C14 0.5239(3) 0.5417(3) 0.2716(3) 0.042(2) 1.000 Uani C
C15 0.5099(4) 0.5176(3) 0.4548(3) 0.040(2) 1.000 Uani C
H1 0.1803 0.4285 0.8329 0.0624 1.000 Uiso H
H2 0.0850 0.5009 0.8248 0.0624 1.000 Uiso H
H3 -0.0182 0.3207 0.5944 0.0574 1.000 Uiso H
H4 0.0953 0.2787 0.5664 0.0574 1.000 Uiso H
H5 0.5762 0.7564 0.3001 0.0658 1.000 Uiso H
H6 0.6781 0.7034 0.2628 0.0658 1.000 Uiso H
H7 0.5404 0.4562 0.1585 0.0677 1.000 Uiso H
H8 0.4349 0.5180 0.1437 0.0677 1.000 Uiso H

loop_
_atom_type_symbol
_atom_type_scat_dispersion_real
_atom_type_scat_dispersion_imag
_atom_type_scat_source
C 0.002 0.002 International_Tables_Vol_IV_Table_2.3.1
H 0.000 0.000 International_Tables_Vol_IV_Table_2.3.1
O 0.008 0.006 International_Tables_Vol_IV_Table_2.3.1
S 0.110 0.124 International_Tables_Vol_IV_Table_2.3.1
Cl 0.132 0.159 International_Tables_Vol_IV_Table_2.3.1

loop_
_geom_angle_atom_site_label_1
_geom_angle_atom_site_label_2
_geom_angle_atom_site_label_3
_geom_angle
_geom_angle_site_symmetry_1
_geom_angle_site_symmetry_2
_geom_angle_site_symmetry_3
_geom_angle_publ_flag
O1 CL O2 105.9(3) . . . ?
O1 CL O3 111.1(3) . . . ?
O1 CL O4 112.6(3) . . . ?
O2 CL O3 112.3(4) . . . ?
O2 CL O4 109.3(4) . . . ?
O3 CL O4 105.7(3) . . . ?
S1B S1A S2A 57.0(4) . . . ?
S1B S1A S2B 97.3(4) . . . ?
S1B S1A C1 63.1(4) . . . ?
S2A S1A S2B 41.8(3) . . . ?
S2A S1A C1 99.4(2) . . . ?
S2B S1A C1 113.0(3) . . . ?
S1A S1B S2A 89.3(5) . . . ?
S1A S1B S2B 48.8(3) . . . ?
S1A S1B C1 79.4(5) . . . ?
S2A S1B S2B 41.8(3) . . . ?
S2A S1B C1 122.5(4) . . . ?
S2B S1B C1 99.1(4) . . . ?
S1A S2A S1B 33.7(3) . . . ?
S1A S2A S2B 48.5(3) . . . ?
S1A S2A C2 98.0(2) . . . ?
S1B S2A S2B 81.2(4) . . . ?
S1B S2A C2 109.6(3) . . . ?
S2B S2A C2 67.2(3) . . . ?
S1A S2B S1B 33.9(3) . . . ?
S1A S2B S2A 89.7(4) . . . ?
S1A S2B C2 122.2(4) . . . ?
S1B S2B S2A 57.0(3) . . . ?
S1B S2B C2 98.3(4) . . . ?
S2A S2B C2 69.0(3) . . . ?
C3 S3 C5 95.8(2) . . . ?
C4 S4 C5 96.8(2) . . . ?
C6 S5 C7 95.8(2) . . . ?
C6 S6 C8 94.8(2) . . . ?
S8 S7 C9 98.7(2) . . . ?
S7 S8 C10 98.5(2) . . . ?
S10 S9 C11 98.0(2) . . . ?
S9 S10 C12 99.2(2) . . . ?
C13 S11 C15 95.9(2) . . . ?
C14 S12 C15 96.3(2) . . . ?
S1A C1 S1B 37.5(3) . . . ?
S1A C1 C3 112.2(3) . . . ?
S1B C1 C3 112.7(4) . . . ?
S2A C2 S2B 43.8(2) . . . ?
S2A C2 C4 113.0(3) . . . ?
S2B C2 C4 106.6(4) . . . ?
S3 C3 C1 115.8(3) . . . ?
S3 C3 C4 116.4(3) . . . ?
C1 C3 C4 127.7(4) . . . ?
S4 C4 C2 115.5(3) . . . ?
S4 C4 C3 115.6(3) . . . ?
C2 C4 C3 128.8(4) . . . ?
S3 C5 S4 114.0(2) . . . ?
S3 C5 C6 122.9(3) . . . ?
S4 C5 C6 123.0(3) . . . ?
S5 C6 S6 115.1(2) . . . ?
S5 C6 C5 122.8(3) . . . ?
S6 C6 C5 122.1(3) . . . ?
S5 C7 C8 116.3(3) . . . ?
S5 C7 C9 114.3(3) . . . ?
C8 C7 C9 129.4(4) . . . ?
S6 C8 C7 117.7(3) . . . ?
S6 C8 C10 113.5(3) . . . ?
C7 C8 C10 128.8(4) . . . ?
S7 C9 C7 111.9(3) . . . ?
S8 C10 C8 112.8(3) . . . ?
S9 C11 C13 111.0(3) . . . ?
S10 C12 C14 113.9(3) . . . ?
S11 C13 C11 114.8(3) . . . ?
S11 C13 C14 116.9(3) . . . ?
C11 C13 C14 128.3(4) . . . ?
S12 C14 C12 115.0(3) . . . ?
S12 C14 C13 116.0(3) . . . ?
C12 C14 C13 128.9(4) . . . ?
S11 C15 S12 114.8(2) . . . ?

loop_
_geom_bond_atom_site_label_1
_geom_bond_atom_site_label_2
_geom_bond_distance
_geom_bond_site_symmetry_1
_geom_bond_site_symmetry_2
_geom_bond_publ_flag
CL O1 1.430(5) . . ?
CL O2 1.382(5) . . ?
CL O3 1.435(4) . . ?
CL O4 1.366(6) . . ?
S1A S1B 1.137(8) . . ?
S1A S2A 2.048(2) . . ?
S1A S2B 1.534(7) . . ?
S1A C1 1.836(5) . . ?
S1B S2A 1.717(7) . . ?
S1B S2B 2.02(1) . . ?
S1B C1 1.665(9) . . ?
S2A S2B 1.364(7) . . ?
S2A C2 1.838(5) . . ?
S2B C2 1.815(8) . . ?
S3 C3 1.749(4) . . ?
S3 C5 1.752(4) . . ?
S4 C4 1.751(4) . . ?
S4 C5 1.723(4) . . ?
S5 C6 1.727(4) . . ?
S5 C7 1.768(4) . . ?
S6 C6 1.742(4) . . ?
S6 C8 1.769(4) . . ?
S7 S8 2.051(2) . . ?
S7 C9 1.810(4) . . ?
S8 C10 1.821(5) . . ?
S9 S10 2.053(2) . . ?
S9 C11 1.850(5) . . ?
S10 C12 1.793(5) . . ?
S11 C13 1.753(5) . . ?
S11 C15 1.722(4) . . ?
S12 C14 1.751(5) . . ?
S12 C15 1.726(4) . . ?
C1 C3 1.505(6) . . ?
C2 C4 1.502(6) . . ?
C3 C4 1.381(6) . . ?
C5 C6 1.372(6) . . ?
C7 C8 1.321(6) . . ?
C7 C9 1.489(6) . . ?
C8 C10 1.514(6) . . ?
C11 C13 1.505(6) . . ?
C12 C14 1.521(6) . . ?
C13 C14 1.341(6) . . ?

loop_
_cod_changelog_entry_id
_cod_changelog_entry_author
_cod_changelog_entry_date
_cod_changelog_entry_text
1 'Vaitkus, Antanas' 2023-12-23T21:32:00+02:00
;
 Corrected the ATOM_TYPE loop by removing the '_atom_type_description' data
 name.
;
